data_7223617
loop_
_publ_author_name
'Puttreddy, Rakesh'
'Beyeh, Ngong Kodiah'
'Rissanen, Kari'

_publ_section_title
;
 Inclusion complexes of Cethyl-2-methylresorcinarene and pyridine
 N-oxides: breaking the C--I&#x22EF;&#x2212;O--N+halogen bond by
 host--guest complexation
;
_journal_issue 5
_journal_name_full CrystEngComm
_journal_page_first 793
_journal_paper_doi 10.1039/C5CE02354H
_journal_volume 18
_journal_year 2016
_chemical_formula_moiety '2(C40 H48 O8), 3(C6 H7 N O), C6 H6 N O, 3(C H4 O)'
_chemical_formula_sum 'C107 H135 N4 O23'
_chemical_formula_weight 1845.18
_chemical_name_systematic
;
 ?
;
_space_group_crystal_system triclinic
_space_group_IT_number 2
_space_group_name_Hall '-P 1'
_space_group_name_H-M_alt 'P -1'
_symmetry_space_group_name_Hall '-P 1'
_symmetry_space_group_name_H-M 'P -1'
_atom_sites_solution_hydrogens mixed
_audit_creation_date 2015-10-30
_audit_creation_method
;
Olex2 1.2
(compiled 2015.09.30 svn.r3233 for OlexSys, GUI svn.r5103)
;
_audit_update_record
;
2015-12-17 deposited with the CCDC.
2015-12-23 downloaded from the CCDC.
;
_cell_angle_alpha 76.17(3)
_cell_angle_beta 75.84(3)
_cell_angle_gamma 84.38(3)
_cell_formula_units_Z 1
_cell_length_a 11.929(2)
_cell_length_b 12.698(3)
_cell_length_c 17.705(4)
_cell_measurement_temperature 170.0
_cell_volume 2522.8(10)
_computing_molecular_graphics 'Olex2 (Dolomanov et al., 2009)'
_computing_publication_material 'Olex2 (Dolomanov et al., 2009)'
_computing_structure_refinement 'ShelXL (Sheldrick, 2015)'
_diffrn_ambient_temperature 170.0
_diffrn_measured_fraction_theta_full 0.984
_diffrn_measured_fraction_theta_max 0.984
_diffrn_measurement_device_type 'Bruker APEX-II CCD'
_diffrn_measurement_method '\w scans'
_diffrn_radiation_monochromator graphite
_diffrn_radiation_type MoK\a
_diffrn_radiation_wavelength 0.71073
_diffrn_reflns_av_R_equivalents 0.0720
_diffrn_reflns_av_unetI/netI 0.0971
_diffrn_reflns_laue_measured_fraction_full 0.984
_diffrn_reflns_laue_measured_fraction_max 0.984
_diffrn_reflns_limit_h_max 14
_diffrn_reflns_limit_h_min -14
_diffrn_reflns_limit_k_max 15
_diffrn_reflns_limit_k_min -15
_diffrn_reflns_limit_l_max 20
_diffrn_reflns_limit_l_min -21
_diffrn_reflns_number 23220
_diffrn_reflns_point_group_measured_fraction_full 0.984
_diffrn_reflns_point_group_measured_fraction_max 0.984
_diffrn_reflns_theta_full 25.250
_diffrn_reflns_theta_max 25.248
_diffrn_reflns_theta_min 1.762
_diffrn_standards_number 0
_exptl_absorpt_coefficient_mu 0.085
_exptl_absorpt_correction_T_max 0.7458
_exptl_absorpt_correction_T_min 0.5314
_exptl_absorpt_correction_type multi-scan
_exptl_absorpt_process_details
;
SADABS-2012/1 (Bruker,2012) was used for absorption correction.
wR2(int) was 0.0899 before and 0.0743 after correction.
The Ratio of minimum to maximum transmission is 0.7125.
The \l/2 correction factor is 0.0015.
;
_exptl_crystal_colour brown
_exptl_crystal_colour_primary brown
_exptl_crystal_density_diffrn 1.215
_exptl_crystal_description plate
_exptl_crystal_F_000 989
_exptl_crystal_size_max 0.18
_exptl_crystal_size_mid 0.09
_exptl_crystal_size_min 0.07
_refine_diff_density_max 0.928
_refine_diff_density_min -0.367
_refine_diff_density_rms 0.067
_refine_ls_extinction_method none
_refine_ls_goodness_of_fit_ref 1.031
_refine_ls_hydrogen_treatment constr
_refine_ls_matrix_type full
_refine_ls_number_parameters 679
_refine_ls_number_reflns 8975
_refine_ls_number_restraints 14
_refine_ls_restrained_S_all 1.038
_refine_ls_R_factor_all 0.1659
_refine_ls_R_factor_gt 0.0979
_refine_ls_shift/su_max 0.000
_refine_ls_shift/su_mean 0.000
_refine_ls_structure_factor_coef Fsqd
_refine_ls_weighting_details 'w=1/[\s^2^(Fo^2^)+(0.1293P)^2^+4.9790P] where P=(Fo^2^+2Fc^2^)/3'
_refine_ls_weighting_scheme calc
_refine_ls_wR_factor_gt 0.2502
_refine_ls_wR_factor_ref 0.2987
_reflns_Friedel_coverage 0.000
_reflns_number_gt 5129
_reflns_number_total 8975
_reflns_threshold_expression 'I > 2\s(I)'
_cod_data_source_file c5ce02354h2.cif
_cod_data_source_block 3MePyNO_1
_cod_depositor_comments 'Adding full bibliography for 7223614--7223619.cif.'
_cod_database_code 7223617
_shelxl_version_number 2013-4
_shelx_space_group_comment
;
The symmetry employed for this shelxl refinement is uniquely defined
by the following loop, which should always be used as a source of
symmetry information in preference to the above space-group names.
They are only intended as comments.
;
_olex2_refinement_description
;
1. Fixed Uiso
 At 1.2 times of:
  All C(H) groups, All C(H,H) groups
 At 1.5 times of:
  All C(H,H,H) groups, All O(H) groups
2. Restrained distances
 C2S-O2S
 1.43 with sigma of 0.01
 C1S-O1S
 1.43 with sigma of 0.01
3. Uiso/Uaniso restraints and constraints
Uanis(C36) \\sim Ueq, Uanis(C6A) \\sim Ueq: with sigma of 0.01 and sigma for
terminal atoms of 0.02
4. Others
 Fixed Sof: C2B(0.5) H2B(0.5) C3B(0.5) C4B(0.5) H4B(0.5) C5B(0.5) H5B(0.5)
 C6B(0.5) H6B(0.5) N2B(0.5) C7B(0.5) H7BA(0.5) H7BB(0.5) H7BC(0.5) O2B(0.5)
 C7C(0.5) H7CA(0.5) H7CB(0.5) N2C(0.5) C2C(0.5) H2C(0.5) C3C(0.5) C4C(0.5)
 H4C(0.5) C5C(0.5) H5C(0.5) C6C(0.5) H6C(0.5) O2C(0.5) C1S(0.5) H1SA(0.5)
 H1SB(0.5) H1SC(0.5) O1S(0.5) H1S(0.5)
 Fixed U11: C1S(0.063549)
 Fixed U33: C1S(0.20373)
5.a Riding coordinates:
 O1S(H1S), O2S(H2S)
5.b Ternary CH refined with riding coordinates:
 C7(H7), C14(H14), C21(H21), C28(H28)
5.c Secondary CH2 refined with riding coordinates:
 C29(H29A,H29B), C31(H31A,H31B), C33(H33A,H33B), C35(H35A,H35B)
5.d Aromatic/amide H refined with riding coordinates:
 C2(H2), C9(H9), C16(H16), C23(H23), C2B(H2B), C4B(H4B), C5B(H5B), C6B(H6B),
 C2A(H2A), C4A(H4A), C5A(H5A), C6A(H6A), C2C(H2C), C4C(H4C), C5C(H5C), C6C(H6C)
5.e Fitted hexagon refined as free rotating group:
 C2B(C3B,C4B,C5B,C6B,N2B), N2C(C2C,C3C,C4C,C5C,C6C)
5.f X=CH2 refined with riding coordinates:
 C7C(H7CA,H7CB)
5.g Idealised Me refined as rotating group:
 C30(H30A,H30B,H30C), C32(H32A,H32B,H32C), C34(H34A,H34B,H34C), C36(H36A,H36B,
 H36C), C37(H37A,H37B,H37C), C38(H38A,H38B,H38C), C39(H39A,H39B,H39C), C40(H40A,
 H40B,H40C), C7B(H7BA,H7BB,H7BC), C7A(H7AA,H7AB,H7AC), C1S(H1SA,H1SB,H1SC),
 C2S(H2SA,H2SB,H2SC)
5.h Idealised tetrahedral OH refined as rotating group:
 O4(H4), O6(H6), O11(H11), O13(H13), O18(H18), O20(H20), O25(H25), O27(H27)
;
_olex2_submission_special_instructions 'No special instructions were received'

loop_
_space_group_symop_operation_xyz
'x, y, z'
'-x, -y, -z'

loop_
_atom_site_label
_atom_site_type_symbol
_atom_site_fract_x
_atom_site_fract_y
_atom_site_fract_z
_atom_site_U_iso_or_equiv
_atom_site_adp_type
_atom_site_occupancy
_atom_site_site_symmetry_order
_atom_site_calc_flag
_atom_site_refinement_flags_posn
_atom_site_refinement_flags_adp
_atom_site_refinement_flags_occupancy
_atom_site_disorder_assembly
_atom_site_disorder_group
C1 C 0.3573(4) 1.0114(3) 0.1266(3) 0.0323(10) Uani 1 1 d . . . . .
C2 C 0.3731(4) 0.9238(3) 0.0894(3) 0.0344(10) Uani 1 1 d . . . . .
H2 H 0.3345 0.9265 0.0492 0.041 Uiso 1 1 calc R . . . .
C3 C 0.4439(4) 0.8327(3) 0.1097(3) 0.0327(10) Uani 1 1 d . . . . .
C4 C 0.5022(4) 0.8324(3) 0.1688(3) 0.0347(10) Uani 1 1 d . . . . .
C5 C 0.4909(4) 0.9171(3) 0.2076(3) 0.0352(10) Uani 1 1 d . . . . .
C6 C 0.4164(4) 1.0055(3) 0.1859(3) 0.0356(10) Uani 1 1 d . . . . .
C7 C 0.4574(4) 0.7360(3) 0.0700(3) 0.0354(10) Uani 1 1 d . . . . .
H7 H 0.5389 0.7109 0.0627 0.043 Uiso 1 1 calc R . . . .
C8 C 0.3861(4) 0.6427(3) 0.1279(3) 0.0348(10) Uani 1 1 d . . . . .
C9 C 0.2672(4) 0.6453(3) 0.1402(3) 0.0386(11) Uani 1 1 d . . . . .
H9 H 0.2311 0.7041 0.1114 0.046 Uiso 1 1 calc R . . . .
C10 C 0.1985(4) 0.5648(3) 0.1934(3) 0.0391(11) Uani 1 1 d . . . . .
C11 C 0.2554(4) 0.4812(3) 0.2387(3) 0.0369(11) Uani 1 1 d . . . . .
C12 C 0.3746(4) 0.4724(3) 0.2282(3) 0.0372(11) Uani 1 1 d . . . . .
C13 C 0.4401(4) 0.5528(3) 0.1706(3) 0.0382(11) Uani 1 1 d . . . . .
C14 C 0.0694(4) 0.5673(3) 0.1984(3) 0.0460(13) Uani 1 1 d . . . . .
H14 H 0.0434 0.4954 0.2289 0.055 Uiso 1 1 calc R . . . .
C15 C 0.0046(4) 0.6474(3) 0.2470(4) 0.0449(13) Uani 1 1 d . . . . .
C16 C -0.0241(4) 0.7538(3) 0.2106(4) 0.0464(13) Uani 1 1 d . . . . .
H16 H -0.0039 0.7752 0.1552 0.056 Uiso 1 1 calc R . . . .
C17 C -0.0816(4) 0.8286(3) 0.2540(4) 0.0480(14) Uani 1 1 d . . . . .
C18 C -0.1092(4) 0.7953(4) 0.3365(4) 0.0542(15) Uani 1 1 d . . . . .
C19 C -0.0821(4) 0.6897(4) 0.3766(4) 0.0553(15) Uani 1 1 d . . . . .
C20 C -0.0276(4) 0.6180(3) 0.3302(4) 0.0480(13) Uani 1 1 d . . . . .
C21 C -0.1137(4) 0.9446(3) 0.2130(4) 0.0511(14) Uani 1 1 d . . . . .
H21 H -0.1883 0.9647 0.2453 0.061 Uiso 1 1 calc R . . . .
C22 C -0.0271(4) 1.0239(3) 0.2157(3) 0.0378(11) Uani 1 1 d . . . . .
C23 C 0.0813(4) 1.0316(3) 0.1652(3) 0.0329(10) Uani 1 1 d . . . . .
H23 H 0.1013 0.9854 0.1300 0.039 Uiso 1 1 calc R . . . .
C24 C 0.1617(4) 1.1030(3) 0.1635(3) 0.0308(9) Uani 1 1 d . . . . .
C25 C 0.1307(4) 1.1692(3) 0.2188(3) 0.0335(10) Uani 1 1 d . . . . .
C26 C 0.0236(4) 1.1644(3) 0.2721(3) 0.0368(10) Uani 1 1 d . . . . .
C27 C -0.0547(4) 1.0920(3) 0.2690(3) 0.0396(11) Uani 1 1 d . . . . .
C28 C 0.2772(4) 1.1101(3) 0.1036(3) 0.0346(10) Uani 1 1 d . . . . .
H28 H 0.3139 1.1740 0.1071 0.042 Uiso 1 1 calc R . . . .
C29 C 0.2616(4) 1.1297(4) 0.0184(3) 0.0457(12) Uani 1 1 d . . . . .
H29A H 0.2166 1.0725 0.0144 0.055 Uiso 1 1 calc R . . . .
H29B H 0.3369 1.1266 -0.0178 0.055 Uiso 1 1 calc R . . . .
C30 C 0.2004(5) 1.2404(4) -0.0071(3) 0.0594(15) Uani 1 1 d . . . . .
H30A H 0.1949 1.2508 -0.0616 0.089 Uiso 1 1 calc GR . . . .
H30B H 0.2439 1.2971 -0.0021 0.089 Uiso 1 1 calc GR . . . .
H30C H 0.1241 1.2421 0.0267 0.089 Uiso 1 1 calc GR . . . .
C31 C 0.4298(5) 0.7625(4) -0.0121(3) 0.0442(12) Uani 1 1 d . . . . .
H31A H 0.4683 0.8278 -0.0440 0.053 Uiso 1 1 calc R . . . .
H31B H 0.3471 0.7767 -0.0063 0.053 Uiso 1 1 calc R . . . .
C32 C 0.4685(5) 0.6696(4) -0.0557(3) 0.0590(15) Uani 1 1 d . . . . .
H32A H 0.4463 0.6879 -0.1061 0.088 Uiso 1 1 calc GR . . . .
H32B H 0.4323 0.6043 -0.0237 0.088 Uiso 1 1 calc GR . . . .
H32C H 0.5511 0.6585 -0.0648 0.088 Uiso 1 1 calc GR . . . .
C33 C 0.0439(5) 0.5801(4) 0.1164(4) 0.0623(17) Uani 1 1 d . . . . .
H33A H 0.0745 0.6475 0.0819 0.075 Uiso 1 1 calc R . . . .
H33B H -0.0391 0.5837 0.1216 0.075 Uiso 1 1 calc R . . . .
C34 C 0.0982(6) 0.4849(5) 0.0782(4) 0.079(2) Uani 1 1 d . . . . .
H34A H 0.0804 0.4947 0.0269 0.119 Uiso 1 1 calc GR . . . .
H34B H 0.0675 0.4181 0.1121 0.119 Uiso 1 1 calc GR . . . .
H34C H 0.1806 0.4822 0.0719 0.119 Uiso 1 1 calc GR . . . .
C35 C -0.1313(6) 0.9551(4) 0.1291(4) 0.073(2) Uani 1 1 d . . . . .
H35A H -0.1854 0.9020 0.1305 0.087 Uiso 1 1 calc R . . . .
H35B H -0.0582 0.9397 0.0942 0.087 Uiso 1 1 calc R . . . .
C36 C -0.1778(7) 1.0690(5) 0.0951(5) 0.094(3) Uani 1 1 d . U . . .
H36A H -0.1855 1.0733 0.0417 0.142 Uiso 1 1 calc GR . . . .
H36B H -0.1250 1.1218 0.0943 0.142 Uiso 1 1 calc GR . . . .
H36C H -0.2520 1.0831 0.1280 0.142 Uiso 1 1 calc GR . . . .
C37 C 0.5533(5) 0.9132(4) 0.2725(3) 0.0534(14) Uani 1 1 d . . . . .
H37A H 0.4988 0.9023 0.3233 0.080 Uiso 1 1 calc GR . . . .
H37B H 0.5904 0.9805 0.2629 0.080 Uiso 1 1 calc GR . . . .
H37C H 0.6105 0.8545 0.2729 0.080 Uiso 1 1 calc GR . . . .
C38 C 0.4307(4) 0.3812(4) 0.2807(3) 0.0472(12) Uani 1 1 d . . . . .
H38A H 0.3723 0.3451 0.3243 0.071 Uiso 1 1 calc GR . . . .
H38B H 0.4852 0.4105 0.3013 0.071 Uiso 1 1 calc GR . . . .
H38C H 0.4702 0.3303 0.2499 0.071 Uiso 1 1 calc GR . . . .
C39 C -0.1127(6) 0.6579(4) 0.4657(4) 0.076(2) Uani 1 1 d . . . . .
H39A H -0.1931 0.6416 0.4837 0.114 Uiso 1 1 calc GR . . . .
H39B H -0.0985 0.7168 0.4871 0.114 Uiso 1 1 calc GR . . . .
H39C H -0.0664 0.5951 0.4835 0.114 Uiso 1 1 calc GR . . . .
C40 C -0.0060(5) 1.2303(5) 0.3345(4) 0.0631(16) Uani 1 1 d . . . . .
H40A H 0.0579 1.2261 0.3593 0.095 Uiso 1 1 calc GR . . . .
H40B H -0.0732 1.2024 0.3741 0.095 Uiso 1 1 calc GR . . . .
H40C H -0.0217 1.3045 0.3100 0.095 Uiso 1 1 calc GR . . . .
O4 O 0.5770(3) 0.7474(2) 0.1930(2) 0.0435(8) Uani 1 1 d . . . . .
H4 H 0.5727 0.6972 0.1723 0.065 Uiso 1 1 calc GR . . . .
O6 O 0.4070(3) 1.0859(3) 0.2282(2) 0.0475(9) Uani 1 1 d . . . . .
H6 H 0.3567 1.1313 0.2163 0.071 Uiso 1 1 calc GR . . . .
O11 O 0.1916(3) 0.4012(2) 0.2976(2) 0.0422(8) Uani 1 1 d . . . . .
H11 H 0.1346 0.4296 0.3229 0.063 Uiso 1 1 calc GR . . . .
O13 O 0.5590(3) 0.5523(2) 0.1565(2) 0.0458(8) Uani 1 1 d . . . . .
H13 H 0.5842 0.4904 0.1717 0.069 Uiso 1 1 calc GR . . . .
O18 O -0.1656(4) 0.8629(3) 0.3859(3) 0.0760(14) Uani 1 1 d . . . . .
H18 H -0.1632 0.9260 0.3603 0.114 Uiso 1 1 calc GR . . . .
O20 O 0.0008(3) 0.5115(2) 0.3662(2) 0.0562(10) Uani 1 1 d . . . . .
H20 H -0.0557 0.4852 0.3998 0.084 Uiso 1 1 calc GR . . . .
O25 O 0.2155(3) 1.2360(3) 0.2191(2) 0.0481(9) Uani 1 1 d . . . . .
H25 H 0.1888 1.2754 0.2504 0.072 Uiso 1 1 calc GR . . . .
O27 O -0.1583(3) 1.0799(3) 0.3252(3) 0.0694(13) Uani 1 1 d . . . A 2
H27 H -0.1994 1.1352 0.3174 0.104 Uiso 1 1 calc GR . . A 2
C2B C -0.4958(9) 1.1350(10) 0.3826(6) 0.057(4) Uani 0.5 1 d . . P B 2
H2B H -0.5035 1.0972 0.3453 0.069 Uiso 0.5 1 calc R . P B 2
C3B C -0.5795(10) 1.1281(14) 0.4535(8) 0.044(4) Uani 0.5 1 d G . P B 2
C4B C -0.5681(11) 1.1846(17) 0.5093(7) 0.054(6) Uani 0.5 1 d G . P B 2
H4B H -0.6241 1.1800 0.5568 0.065 Uiso 0.5 1 calc R . P B 2
C5B C -0.4730(10) 1.2479(13) 0.4942(7) 0.063(5) Uani 0.5 1 d G . P B 2
H5B H -0.4654 1.2857 0.5315 0.076 Uiso 0.5 1 calc R . P B 2
C6B C -0.3894(7) 1.2548(10) 0.4233(6) 0.047(4) Uani 0.5 1 d G . P B 2
H6B H -0.3258 1.2972 0.4131 0.057 Uiso 0.5 1 calc R . P B 2
N2B N -0.4008(7) 1.1984(9) 0.3675(5) 0.057(4) Uani 0.5 1 d G . P B 2
C7B C -0.675(5) 1.062(4) 0.453(3) 0.163(19) Uani 0.5 1 d . . P B 2
H7BA H -0.6583 1.0397 0.4028 0.244 Uiso 0.5 1 calc GR . P B 2
H7BB H -0.7458 1.1051 0.4582 0.244 Uiso 0.5 1 calc GR . P B 2
H7BC H -0.6811 0.9996 0.4959 0.244 Uiso 0.5 1 calc GR . P B 2
O2B O -0.3186(9) 1.2039(9) 0.3020(5) 0.082(3) Uani 0.5 1 d . . P B 2
C2A C 0.1581(6) 0.7483(5) 0.4616(3) 0.0688(17) Uani 1 1 d . . . . .
H2A H 0.1197 0.7676 0.5091 0.083 Uiso 1 1 calc R . . . .
C3A C 0.1657(6) 0.8255(6) 0.3929(5) 0.0800(19) Uani 1 1 d . . . . .
C4A C 0.2265(6) 0.7951(7) 0.3212(4) 0.085(2) Uani 1 1 d . . . . .
H4A H 0.2336 0.8430 0.2717 0.102 Uiso 1 1 calc R . . . .
C5A C 0.2742(7) 0.6914(7) 0.3289(5) 0.088(2) Uani 1 1 d . . . . .
H5A H 0.3175 0.6706 0.2831 0.106 Uiso 1 1 calc R . . . .
C6A C 0.2619(8) 0.6171(7) 0.3998(6) 0.103(3) Uani 1 1 d . U . . .
H6A H 0.2947 0.5473 0.4020 0.123 Uiso 1 1 calc R . . . .
C7A C 0.1130(11) 0.9365(7) 0.3940(8) 0.172(5) Uani 1 1 d . . . . .
H7AA H 0.0605 0.9538 0.3590 0.258 Uiso 1 1 calc GR . . . .
H7AB H 0.1728 0.9881 0.3763 0.258 Uiso 1 1 calc GR . . . .
H7AC H 0.0717 0.9391 0.4474 0.258 Uiso 1 1 calc GR . . . .
N1A N 0.2018(5) 0.6469(4) 0.4659(4) 0.0763(15) Uani 1 1 d . . . . .
O1A O 0.1898(4) 0.5790(4) 0.5377(4) 0.121(2) Uani 1 1 d . . . . .
C7C C -0.656(3) 1.0721(19) 0.4516(18) 0.069(6) Uani 0.5 1 d . . P C 1
H7CA H -0.7213 1.0668 0.4933 0.083 Uiso 0.5 1 calc R . P C 1
H7CB H -0.6473 1.0307 0.4136 0.083 Uiso 0.5 1 calc R . P C 1
N2C N -0.3751(7) 1.2401(8) 0.3889(5) 0.039(3) Uani 0.5 1 d . . P C 1
C2C C -0.4543(11) 1.1680(8) 0.3869(7) 0.045(4) Uani 0.5 1 d G . P C 1
H2C H -0.4388 1.1299 0.3464 0.054 Uiso 0.5 1 calc R . P C 1
C3C C -0.5566(11) 1.1529(14) 0.4454(11) 0.058(5) Uani 0.5 1 d G . P C 1
C4C C -0.5798(10) 1.2098(18) 0.5059(10) 0.056(5) Uani 0.5 1 d G . P C 1
H4C H -0.6483 1.1996 0.5450 0.068 Uiso 0.5 1 calc R . P C 1
C5C C -0.5007(11) 1.2819(15) 0.5079(7) 0.076(6) Uani 0.5 1 d G . P C 1
H5C H -0.5162 1.3200 0.5484 0.091 Uiso 0.5 1 calc R . P C 1
C6C C -0.3983(8) 1.2971(9) 0.4494(7) 0.054(4) Uani 0.5 1 d G . P C 1
H6C H -0.3454 1.3453 0.4507 0.065 Uiso 0.5 1 calc R . P C 1
O2C O -0.2819(7) 1.2565(6) 0.3332(6) 0.063(2) Uani 0.5 1 d . . P C 1
C1S C 0.6816(10) 0.5810(10) 0.3354(10) 0.105(2) Uani 0.5 1 d D . P . .
H1SA H 0.7112 0.5357 0.2980 0.157 Uiso 0.5 1 calc GR . P . .
H1SB H 0.7010 0.5478 0.3855 0.157 Uiso 0.5 1 calc GR . P . .
H1SC H 0.7153 0.6508 0.3150 0.157 Uiso 0.5 1 calc GR . P . .
O1S O 0.5635(9) 0.5936(7) 0.3463(5) 0.087(3) Uani 0.5 1 d D . P . .
H1S H 0.5556 0.6354 0.3020 0.131 Uiso 0.5 1 d R . P . .
C2S C 0.7965(9) 0.3678(12) 0.1383(7) 0.223(8) Uani 1 1 d D . . D 2
H2SA H 0.7803 0.3970 0.0867 0.335 Uiso 1 1 calc GR . . D 2
H2SB H 0.8090 0.2905 0.1461 0.335 Uiso 1 1 calc GR . . D 2
H2SC H 0.8646 0.3993 0.1417 0.335 Uiso 1 1 calc GR . . D 2
O2S O 0.7047(4) 0.3915(4) 0.1962(3) 0.0968(17) Uani 1 1 d D . . . .
H2S H 0.6866 0.3356 0.2385 0.145 Uiso 1 1 d R . . D .

loop_
_atom_site_aniso_label
_atom_site_aniso_U_11
_atom_site_aniso_U_22
_atom_site_aniso_U_33
_atom_site_aniso_U_23
_atom_site_aniso_U_13
_atom_site_aniso_U_12
C1 0.033(2) 0.0224(19) 0.037(3) -0.0072(17) 0.000(2) -0.0004(17)
C2 0.039(3) 0.027(2) 0.036(2) -0.0095(18) -0.006(2) 0.0055(18)
C3 0.033(2) 0.026(2) 0.038(3) -0.0108(18) -0.003(2) -0.0005(18)
C4 0.028(2) 0.031(2) 0.043(3) -0.0095(19) -0.004(2) 0.0010(18)
C5 0.033(2) 0.034(2) 0.039(3) -0.0118(19) -0.004(2) -0.0042(19)
C6 0.035(2) 0.031(2) 0.042(3) -0.0164(19) -0.002(2) -0.0025(19)
C7 0.039(3) 0.027(2) 0.042(3) -0.0146(19) -0.009(2) 0.0066(18)
C8 0.044(3) 0.022(2) 0.043(3) -0.0145(18) -0.016(2) 0.0069(18)
C9 0.044(3) 0.027(2) 0.053(3) -0.015(2) -0.022(2) 0.006(2)
C10 0.045(3) 0.022(2) 0.058(3) -0.015(2) -0.023(2) 0.0075(19)
C11 0.044(3) 0.024(2) 0.047(3) -0.016(2) -0.013(2) 0.0015(19)
C12 0.045(3) 0.024(2) 0.049(3) -0.014(2) -0.018(2) 0.0068(19)
C13 0.043(3) 0.026(2) 0.053(3) -0.018(2) -0.018(2) 0.0062(19)
C14 0.043(3) 0.022(2) 0.081(4) -0.013(2) -0.028(3) 0.0006(19)
C15 0.029(3) 0.027(2) 0.084(4) -0.014(2) -0.022(3) 0.0025(19)
C16 0.040(3) 0.024(2) 0.082(4) -0.011(2) -0.029(3) 0.001(2)
C17 0.025(2) 0.023(2) 0.095(4) -0.009(2) -0.017(3) -0.0005(18)
C18 0.026(3) 0.024(2) 0.101(5) -0.010(3) 0.005(3) -0.0009(19)
C19 0.034(3) 0.029(2) 0.087(4) -0.005(3) 0.010(3) -0.001(2)
C20 0.031(3) 0.021(2) 0.087(4) -0.008(2) -0.011(3) 0.0030(19)
C21 0.031(3) 0.022(2) 0.100(4) -0.010(2) -0.019(3) 0.0027(19)
C22 0.028(2) 0.023(2) 0.063(3) -0.007(2) -0.015(2) 0.0048(18)
C23 0.035(2) 0.024(2) 0.041(3) -0.0092(18) -0.011(2) 0.0033(18)
C24 0.029(2) 0.024(2) 0.038(2) -0.0087(18) -0.0052(19) 0.0026(17)
C25 0.031(2) 0.025(2) 0.042(3) -0.0094(18) -0.001(2) -0.0040(17)
C26 0.037(3) 0.027(2) 0.041(3) -0.0108(19) 0.004(2) -0.0005(19)
C27 0.031(2) 0.021(2) 0.056(3) -0.004(2) 0.003(2) 0.0000(18)
C28 0.034(2) 0.023(2) 0.043(3) -0.0106(18) 0.000(2) 0.0022(18)
C29 0.054(3) 0.031(2) 0.043(3) -0.009(2) -0.002(2) 0.018(2)
C30 0.071(4) 0.045(3) 0.048(3) -0.003(2) -0.006(3) 0.024(3)
C31 0.058(3) 0.033(2) 0.042(3) -0.015(2) -0.010(2) 0.006(2)
C32 0.084(4) 0.048(3) 0.050(3) -0.026(3) -0.018(3) 0.013(3)
C33 0.075(4) 0.038(3) 0.094(5) -0.023(3) -0.055(4) 0.011(3)
C34 0.104(5) 0.059(4) 0.106(5) -0.042(4) -0.068(5) 0.019(3)
C35 0.075(4) 0.031(3) 0.133(6) -0.013(3) -0.073(4) 0.005(3)
C36 0.109(6) 0.041(3) 0.158(7) -0.015(4) -0.092(5) 0.018(3)
C37 0.049(3) 0.051(3) 0.072(4) -0.031(3) -0.025(3) 0.010(2)
C38 0.047(3) 0.037(2) 0.056(3) -0.008(2) -0.017(3) 0.014(2)
C39 0.064(4) 0.036(3) 0.098(5) -0.002(3) 0.026(4) 0.004(3)
C40 0.057(4) 0.064(4) 0.069(4) -0.041(3) 0.011(3) -0.006(3)
O4 0.0440(19) 0.0365(17) 0.056(2) -0.0176(15) -0.0205(17) 0.0130(15)
O6 0.050(2) 0.0387(18) 0.064(2) -0.0320(17) -0.0157(18) 0.0082(15)
O11 0.046(2) 0.0258(15) 0.057(2) -0.0138(14) -0.0135(16) 0.0067(14)
O13 0.043(2) 0.0298(16) 0.066(2) -0.0092(15) -0.0188(17) 0.0077(14)
O18 0.058(2) 0.0283(18) 0.105(3) -0.0032(19) 0.033(2) 0.0074(18)
O20 0.045(2) 0.0262(16) 0.084(3) -0.0012(16) -0.0022(19) 0.0064(15)
O25 0.0388(19) 0.0407(18) 0.069(2) -0.0329(17) 0.0018(17) -0.0053(15)
O27 0.040(2) 0.0294(18) 0.111(3) -0.0074(19) 0.028(2) -0.0017(15)
C2B 0.050(10) 0.053(9) 0.058(9) -0.010(7) 0.000(7) 0.009(7)
C3B 0.059(9) 0.046(8) 0.018(6) -0.010(6) 0.000(6) 0.014(7)
C4B 0.035(9) 0.076(12) 0.045(11) -0.016(9) 0.002(7) 0.009(7)
C5B 0.029(8) 0.108(14) 0.049(9) -0.018(8) 0.000(7) -0.010(9)
C6B 0.026(6) 0.081(11) 0.021(9) -0.003(8) 0.010(6) 0.001(7)
N2B 0.042(9) 0.063(10) 0.058(9) -0.002(7) -0.013(7) 0.016(7)
C7B 0.19(4) 0.18(3) 0.14(3) -0.06(3) -0.02(3) -0.06(2)
O2B 0.058(6) 0.095(8) 0.050(6) 0.017(5) 0.020(5) 0.033(6)
C2A 0.077(4) 0.072(4) 0.044(3) -0.006(3) -0.006(3) 0.021(3)
C3A 0.083(5) 0.076(4) 0.080(5) -0.002(4) -0.027(4) -0.013(4)
C4A 0.082(5) 0.106(6) 0.070(5) -0.009(4) -0.010(4) -0.058(5)
C5A 0.103(6) 0.090(5) 0.072(5) -0.031(4) 0.003(4) -0.029(5)
C6A 0.100(5) 0.075(4) 0.131(6) -0.044(5) 0.006(5) -0.023(4)
C7A 0.204(12) 0.071(6) 0.250(14) 0.008(7) -0.126(11) 0.032(7)
N1A 0.055(3) 0.064(3) 0.093(4) -0.008(3) 0.009(3) -0.011(3)
O1A 0.065(3) 0.094(4) 0.159(6) 0.059(4) -0.020(3) -0.017(3)
C7C 0.095(14) 0.054(9) 0.082(16) -0.046(10) -0.039(12) 0.017(9)
N2C 0.034(6) 0.044(6) 0.030(8) -0.006(6) 0.005(6) 0.012(4)
C2C 0.051(12) 0.023(6) 0.050(9) 0.001(6) -0.004(8) 0.008(7)
C3C 0.032(7) 0.043(9) 0.077(13) 0.008(8) 0.004(8) 0.006(6)
C4C 0.043(10) 0.066(11) 0.057(12) -0.002(7) -0.013(8) -0.010(9)
C5C 0.049(10) 0.117(16) 0.048(9) -0.013(9) 0.009(7) 0.000(10)
C6C 0.037(7) 0.089(10) 0.040(9) -0.029(7) -0.008(6) 0.012(7)
O2C 0.047(5) 0.040(4) 0.075(6) 0.004(4) 0.016(5) 0.011(4)
C1S 0.109 0.046(6) 0.204 -0.027(8) -0.127(4) 0.011(7)
O1S 0.127(9) 0.082(6) 0.051(5) 0.001(4) -0.017(5) -0.044(6)
C2S 0.101(8) 0.283(17) 0.172(12) 0.059(11) 0.040(8) 0.083(10)
O2S 0.078(3) 0.081(3) 0.097(4) 0.012(3) -0.002(3) 0.037(3)

loop_
_atom_type_symbol
_atom_type_description
_atom_type_scat_dispersion_real
_atom_type_scat_dispersion_imag
_atom_type_scat_source
C C 0.0033 0.0016 'International Tables Vol C Tables 4.2.6.8 and 6.1.1.4'
H H 0.0000 0.0000 'International Tables Vol C Tables 4.2.6.8 and 6.1.1.4'
N N 0.0061 0.0033 'International Tables Vol C Tables 4.2.6.8 and 6.1.1.4'
O O 0.0106 0.0060 'International Tables Vol C Tables 4.2.6.8 and 6.1.1.4'

loop_
_geom_angle_atom_site_label_1
_geom_angle_atom_site_label_2
_geom_angle_atom_site_label_3
_geom_angle
C2 C1 C28 121.8(4)
C6 C1 C2 117.2(4)
C6 C1 C28 121.0(4)
C1 C2 H2 118.5
C3 C2 C1 123.1(4)
C3 C2 H2 118.5
C2 C3 C7 122.4(4)
C4 C3 C2 116.9(4)
C4 C3 C7 120.7(4)
C5 C4 C3 122.8(4)
O4 C4 C3 122.3(4)
O4 C4 C5 114.9(4)
C4 C5 C6 117.7(4)
C4 C5 C37 121.5(4)
C6 C5 C37 120.7(4)
C1 C6 C5 122.2(4)
C1 C6 O6 123.0(4)
O6 C6 C5 114.7(4)
C3 C7 H7 106.9
C3 C7 C8 108.9(4)
C8 C7 H7 106.9
C31 C7 C3 114.6(3)
C31 C7 H7 106.9
C31 C7 C8 112.2(4)
C9 C8 C7 121.1(4)
C9 C8 C13 118.0(4)
C13 C8 C7 120.9(4)
C8 C9 H9 118.3
C8 C9 C10 123.4(4)
C10 C9 H9 118.3
C9 C10 C11 116.4(4)
C9 C10 C14 120.7(4)
C11 C10 C14 122.9(4)
C10 C11 O11 119.9(4)
C12 C11 C10 123.0(4)
C12 C11 O11 117.1(4)
C11 C12 C13 118.0(4)
C11 C12 C38 120.3(4)
C13 C12 C38 121.6(4)
C12 C13 C8 120.9(4)
O13 C13 C8 116.5(4)
O13 C13 C12 122.4(4)
C10 C14 H14 105.9
C10 C14 C15 111.1(4)
C10 C14 C33 111.6(5)
C15 C14 H14 105.9
C15 C14 C33 115.6(4)
C33 C14 H14 105.9
C16 C15 C14 121.7(5)
C20 C15 C14 121.2(4)
C20 C15 C16 117.2(4)
C15 C16 H16 118.7
C17 C16 C15 122.6(5)
C17 C16 H16 118.7
C16 C17 C21 121.9(5)
C18 C17 C16 117.6(4)
C18 C17 C21 120.5(5)
C17 C18 C19 122.5(5)
O18 C18 C17 122.7(4)
O18 C18 C19 114.8(5)
C18 C19 C39 120.5(5)
C20 C19 C18 117.3(6)
C20 C19 C39 122.3(5)
C15 C20 O20 116.9(4)
C19 C20 C15 122.9(4)
C19 C20 O20 120.2(5)
C17 C21 H21 106.4
C22 C21 C17 110.4(4)
C22 C21 H21 106.4
C35 C21 C17 113.9(4)
C35 C21 H21 106.4
C35 C21 C22 112.6(5)
C23 C22 C21 121.6(4)
C23 C22 C27 117.1(4)
C27 C22 C21 121.3(4)
C22 C23 H23 117.8
C24 C23 C22 124.3(4)
C24 C23 H23 117.8
C23 C24 C25 116.7(4)
C23 C24 C28 121.2(4)
C25 C24 C28 122.1(4)
C26 C25 C24 121.9(4)
O25 C25 C24 115.7(4)
O25 C25 C26 122.3(4)
C25 C26 C27 118.2(4)
C25 C26 C40 121.5(4)
C27 C26 C40 120.2(4)
C22 C27 C26 121.8(4)
O27 C27 C22 118.7(4)
O27 C27 C26 119.2(4)
C1 C28 H28 106.7
C24 C28 C1 110.8(3)
C24 C28 H28 106.7
C24 C28 C29 111.4(4)
C29 C28 C1 114.0(3)
C29 C28 H28 106.7
C28 C29 H29A 109.2
C28 C29 H29B 109.2
C28 C29 C30 112.0(4)
H29A C29 H29B 107.9
C30 C29 H29A 109.2
C30 C29 H29B 109.2
C29 C30 H30A 109.5
C29 C30 H30B 109.5
C29 C30 H30C 109.5
H30A C30 H30B 109.5
H30A C30 H30C 109.5
H30B C30 H30C 109.5
C7 C31 H31A 109.2
C7 C31 H31B 109.2
C7 C31 C32 111.9(4)
H31A C31 H31B 107.9
C32 C31 H31A 109.2
C32 C31 H31B 109.2
C31 C32 H32A 109.5
C31 C32 H32B 109.5
C31 C32 H32C 109.5
H32A C32 H32B 109.5
H32A C32 H32C 109.5
H32B C32 H32C 109.5
C14 C33 H33A 109.4
C14 C33 H33B 109.4
C14 C33 C34 111.2(4)
H33A C33 H33B 108.0
C34 C33 H33A 109.4
C34 C33 H33B 109.4
C33 C34 H34A 109.5
C33 C34 H34B 109.5
C33 C34 H34C 109.5
H34A C34 H34B 109.5
H34A C34 H34C 109.5
H34B C34 H34C 109.5
C21 C35 H35A 109.3
C21 C35 H35B 109.3
C21 C35 C36 111.8(5)
H35A C35 H35B 107.9
C36 C35 H35A 109.3
C36 C35 H35B 109.3
C35 C36 H36A 109.5
C35 C36 H36B 109.5
C35 C36 H36C 109.5
H36A C36 H36B 109.5
H36A C36 H36C 109.5
H36B C36 H36C 109.5
C5 C37 H37A 109.5
C5 C37 H37B 109.5
C5 C37 H37C 109.5
H37A C37 H37B 109.5
H37A C37 H37C 109.5
H37B C37 H37C 109.5
C12 C38 H38A 109.5
C12 C38 H38B 109.5
C12 C38 H38C 109.5
H38A C38 H38B 109.5
H38A C38 H38C 109.5
H38B C38 H38C 109.5
C19 C39 H39A 109.5
C19 C39 H39B 109.5
C19 C39 H39C 109.5
H39A C39 H39B 109.5
H39A C39 H39C 109.5
H39B C39 H39C 109.5
C26 C40 H40A 109.5
C26 C40 H40B 109.5
C26 C40 H40C 109.5
H40A C40 H40B 109.5
H40A C40 H40C 109.5
H40B C40 H40C 109.5
C4 O4 H4 109.5
C6 O6 H6 109.5
C11 O11 H11 109.5
C13 O13 H13 109.5
C18 O18 H18 109.5
C20 O20 H20 109.5
C25 O25 H25 109.5
C27 O27 H27 109.5
C3B C2B H2B 120.0
C3B C2B N2B 120.0
N2B C2B H2B 120.0
C2B C3B C7B 109(2)
C4B C3B C2B 120.0
C4B C3B C7B 131(2)
C3B C4B H4B 120.0
C3B C4B C5B 120.0
C5B C4B H4B 120.0
C4B C5B H5B 120.0
C6B C5B C4B 120.0
C6B C5B H5B 120.0
C5B C6B H6B 120.0
N2B C6B C5B 120.0
N2B C6B H6B 120.0
C6B N2B C2B 120.0
O2B N2B C2B 121.4(11)
O2B N2B C6B 118.6(11)
C3B C7B H7BA 109.5
C3B C7B H7BB 109.5
C3B C7B H7BC 109.5
H7BA C7B H7BB 109.5
H7BA C7B H7BC 109.5
H7BB C7B H7BC 109.5
C3A C2A H2A 117.6
N1A C2A H2A 117.6
N1A C2A C3A 124.7(6)
C2A C3A C4A 116.8(7)
C2A C3A C7A 120.8(8)
C4A C3A C7A 122.4(8)
C3A C4A H4A 121.8
C5A C4A C3A 116.4(7)
C5A C4A H4A 121.8
C4A C5A H5A 118.1
C6A C5A C4A 123.8(7)
C6A C5A H5A 118.1
C5A C6A H6A 120.8
N1A C6A C5A 118.4(8)
N1A C6A H6A 120.8
C3A C7A H7AA 109.5
C3A C7A H7AB 109.5
C3A C7A H7AC 109.5
H7AA C7A H7AB 109.5
H7AA C7A H7AC 109.5
H7AB C7A H7AC 109.5
C2A N1A O1A 118.8(6)
C6A N1A C2A 119.7(7)
C6A N1A O1A 121.4(7)
H7CA C7C H7CB 120.0
C3C C7C H7CA 120.0
C3C C7C H7CB 120.0
C2C N2C C6C 120.0
O2C N2C C2C 119.9(10)
O2C N2C C6C 120.1(10)
N2C C2C H2C 120.0
C3C C2C N2C 120.0
C3C C2C H2C 120.0
C2C C3C C7C 125.9(14)
C4C C3C C7C 114.1(14)
C4C C3C C2C 120.0
C3C C4C H4C 120.0
C3C C4C C5C 120.0
C5C C4C H4C 120.0
C4C C5C H5C 120.0
C4C C5C C6C 120.0
C6C C5C H5C 120.0
N2C C6C H6C 120.0
C5C C6C N2C 120.0
C5C C6C H6C 120.0
H1SA C1S H1SB 109.5
H1SA C1S H1SC 109.5
H1SB C1S H1SC 109.5
O1S C1S H1SA 109.5
O1S C1S H1SB 109.5
O1S C1S H1SC 109.5
C1S O1S H1S 102.4
H2SA C2S H2SB 109.5
H2SA C2S H2SC 109.5
H2SB C2S H2SC 109.5
O2S C2S H2SA 109.5
O2S C2S H2SB 109.5
O2S C2S H2SC 109.5
C2S O2S H2S 113.2

loop_
_geom_bond_atom_site_label_1
_geom_bond_atom_site_label_2
_geom_bond_distance
C1 C2 1.398(6)
C1 C6 1.385(6)
C1 C28 1.537(5)
C2 H2 0.9300
C2 C3 1.393(6)
C3 C4 1.390(6)
C3 C7 1.531(5)
C4 C5 1.387(6)
C4 O4 1.387(5)
C5 C6 1.402(6)
C5 C37 1.505(6)
C6 O6 1.385(5)
C7 H7 0.9800
C7 C8 1.539(6)
C7 C31 1.522(6)
C8 C9 1.380(6)
C8 C13 1.403(6)
C9 H9 0.9300
C9 C10 1.389(7)
C10 C11 1.396(6)
C10 C14 1.518(6)
C11 C12 1.385(6)
C11 O11 1.399(6)
C12 C13 1.401(7)
C12 C38 1.514(6)
C13 O13 1.378(5)
C14 H14 0.9800
C14 C15 1.521(7)
C14 C33 1.523(7)
C15 C16 1.400(6)
C15 C20 1.394(8)
C16 H16 0.9300
C16 C17 1.387(7)
C17 C18 1.385(8)
C17 C21 1.535(6)
C18 C19 1.407(7)
C18 O18 1.383(6)
C19 C20 1.381(7)
C19 C39 1.491(9)
C20 O20 1.397(5)
C21 H21 0.9800
C21 C22 1.527(6)
C21 C35 1.525(8)
C22 C23 1.377(6)
C22 C27 1.388(6)
C23 H23 0.9300
C23 C24 1.374(6)
C24 C25 1.398(6)
C24 C28 1.515(6)
C25 C26 1.388(6)
C25 O25 1.384(5)
C26 C27 1.393(6)
C26 C40 1.496(6)
C27 O27 1.380(6)
C28 H28 0.9800
C28 C29 1.524(6)
C29 H29A 0.9700
C29 H29B 0.9700
C29 C30 1.539(6)
C30 H30A 0.9600
C30 H30B 0.9600
C30 H30C 0.9600
C31 H31A 0.9700
C31 H31B 0.9700
C31 C32 1.535(6)
C32 H32A 0.9600
C32 H32B 0.9600
C32 H32C 0.9600
C33 H33A 0.9700
C33 H33B 0.9700
C33 C34 1.536(8)
C34 H34A 0.9600
C34 H34B 0.9600
C34 H34C 0.9600
C35 H35A 0.9700
C35 H35B 0.9700
C35 C36 1.533(7)
C36 H36A 0.9600
C36 H36B 0.9600
C36 H36C 0.9600
C37 H37A 0.9600
C37 H37B 0.9600
C37 H37C 0.9600
C38 H38A 0.9600
C38 H38B 0.9600
C38 H38C 0.9600
C39 H39A 0.9600
C39 H39B 0.9600
C39 H39C 0.9600
C40 H40A 0.9600
C40 H40B 0.9600
C40 H40C 0.9600
O4 H4 0.8200
O6 H6 0.8200
O11 H11 0.8200
O13 H13 0.8200
O18 H18 0.8200
O20 H20 0.8200
O25 H25 0.8200
O27 H27 0.8200
C2B H2B 0.9300
C2B C3B 1.3900
C2B N2B 1.3900
C3B C4B 1.3900
C3B C7B 1.48(5)
C4B H4B 0.9300
C4B C5B 1.3900
C5B H5B 0.9300
C5B C6B 1.3900
C6B H6B 0.9300
C6B N2B 1.3900
N2B O2B 1.314(10)
C7B H7BA 0.9600
C7B H7BB 0.9600
C7B H7BC 0.9600
C2A H2A 0.9300
C2A C3A 1.357(9)
C2A N1A 1.333(7)
C3A C4A 1.419(10)
C3A C7A 1.488(11)
C4A H4A 0.9300
C4A C5A 1.372(10)
C5A H5A 0.9300
C5A C6A 1.363(11)
C6A H6A 0.9300
C6A N1A 1.331(10)
C7A H7AA 0.9600
C7A H7AB 0.9600
C7A H7AC 0.9600
N1A O1A 1.340(7)
C7C H7CA 0.9300
C7C H7CB 0.9300
C7C C3C 1.61(4)
N2C C2C 1.3900
N2C C6C 1.3900
N2C O2C 1.289(11)
C2C H2C 0.9300
C2C C3C 1.3900
C3C C4C 1.3900
C4C H4C 0.9300
C4C C5C 1.3900
C5C H5C 0.9300
C5C C6C 1.3900
C6C H6C 0.9300
C1S H1SA 0.9600
C1S H1SB 0.9600
C1S H1SC 0.9600
C1S O1S 1.373(9)
O1S H1S 0.8571
C2S H2SA 0.9600
C2S H2SB 0.9600
C2S H2SC 0.9600
C2S O2S 1.369(8)
O2S H2S 0.8987

loop_
_geom_hbond_atom_site_label_D
_geom_hbond_atom_site_label_H
_geom_hbond_atom_site_label_A
_geom_hbond_distance_DH
_geom_hbond_distance_HA
_geom_hbond_distance_DA
_geom_hbond_angle_DHA
_geom_hbond_site_symmetry_A
O4 H4 O13 0.82 1.95 2.746(4) 162.4 .
O6 H6 O25 0.82 2.04 2.838(5) 164.6 .
O11 H11 O20 0.82 1.92 2.730(5) 171.0 .
O18 H18 O27 0.82 1.91 2.709(5) 166.1 .
O20 H20 O1A 0.82 1.85 2.659(6) 171.1 2_566
O25 H25 O11 0.82 1.98 2.738(4) 153.6 1_565
O27 H27 O2B 0.82 1.64 2.406(9) 154.5 .

loop_
_geom_torsion_atom_site_label_1
_geom_torsion_atom_site_label_2
_geom_torsion_atom_site_label_3
_geom_torsion_atom_site_label_4
_geom_torsion
C1 C2 C3 C4 -1.4(7)
C1 C2 C3 C7 178.2(4)
C1 C28 C29 C30 -169.2(4)
C2 C1 C6 C5 1.1(7)
C2 C1 C6 O6 -179.0(4)
C2 C1 C28 C24 100.6(5)
C2 C1 C28 C29 -26.0(6)
C2 C3 C4 C5 0.9(7)
C2 C3 C4 O4 -178.6(4)
C2 C3 C7 C8 -103.4(5)
C2 C3 C7 C31 23.2(6)
C3 C4 C5 C6 0.5(7)
C3 C4 C5 C37 178.7(5)
C3 C7 C8 C9 75.7(5)
C3 C7 C8 C13 -103.6(4)
C3 C7 C31 C32 168.3(4)
C4 C3 C7 C8 76.1(5)
C4 C3 C7 C31 -157.3(4)
C4 C5 C6 C1 -1.6(7)
C4 C5 C6 O6 178.5(4)
C6 C1 C2 C3 0.4(7)
C6 C1 C28 C24 -78.9(5)
C6 C1 C28 C29 154.4(4)
C7 C3 C4 C5 -178.7(4)
C7 C3 C4 O4 1.8(7)
C7 C8 C9 C10 -178.2(4)
C7 C8 C13 C12 174.6(4)
C7 C8 C13 O13 -1.2(6)
C8 C7 C31 C32 -66.9(5)
C8 C9 C10 C11 3.6(6)
C8 C9 C10 C14 -174.2(4)
C9 C8 C13 C12 -4.6(6)
C9 C8 C13 O13 179.5(4)
C9 C10 C11 C12 -4.9(6)
C9 C10 C11 O11 175.4(4)
C9 C10 C14 C15 -79.1(6)
C9 C10 C14 C33 51.6(5)
C10 C11 C12 C13 1.6(6)
C10 C11 C12 C38 178.5(4)
C10 C14 C15 C16 95.7(5)
C10 C14 C15 C20 -83.6(6)
C10 C14 C33 C34 60.9(6)
C11 C10 C14 C15 103.3(5)
C11 C10 C14 C33 -126.1(5)
C11 C12 C13 C8 3.3(6)
C11 C12 C13 O13 178.9(4)
C13 C8 C9 C10 1.1(6)
C14 C10 C11 C12 172.8(4)
C14 C10 C11 O11 -6.9(6)
C14 C15 C16 C17 -179.0(4)
C14 C15 C20 C19 177.1(4)
C14 C15 C20 O20 -1.0(6)
C15 C14 C33 C34 -170.9(5)
C15 C16 C17 C18 0.9(7)
C15 C16 C17 C21 -179.3(4)
C16 C15 C20 C19 -2.2(7)
C16 C15 C20 O20 179.7(4)
C16 C17 C18 C19 -0.5(7)
C16 C17 C18 O18 179.6(4)
C16 C17 C21 C22 -100.4(5)
C16 C17 C21 C35 27.5(6)
C17 C18 C19 C20 -1.1(8)
C17 C18 C19 C39 179.5(5)
C17 C21 C22 C23 76.8(6)
C17 C21 C22 C27 -103.6(5)
C17 C21 C35 C36 172.9(5)
C18 C17 C21 C22 79.4(6)
C18 C17 C21 C35 -152.7(5)
C18 C19 C20 C15 2.5(7)
C18 C19 C20 O20 -179.4(4)
C20 C15 C16 C17 0.4(7)
C21 C17 C18 C19 179.7(4)
C21 C17 C18 O18 -0.2(7)
C21 C22 C23 C24 178.4(4)
C21 C22 C27 C26 179.8(4)
C21 C22 C27 O27 6.1(6)
C22 C21 C35 C36 -60.4(6)
C22 C23 C24 C25 1.9(6)
C22 C23 C24 C28 -177.2(4)
C23 C22 C27 C26 -0.6(6)
C23 C22 C27 O27 -174.3(4)
C23 C24 C25 C26 -0.8(6)
C23 C24 C25 O25 176.4(4)
C23 C24 C28 C1 -73.9(5)
C23 C24 C28 C29 54.1(5)
C24 C25 C26 C27 -0.8(6)
C24 C25 C26 C40 176.0(5)
C24 C28 C29 C30 64.5(5)
C25 C24 C28 C1 107.0(4)
C25 C24 C28 C29 -124.9(4)
C25 C26 C27 C22 1.6(7)
C25 C26 C27 O27 175.2(4)
C27 C22 C23 C24 -1.2(6)
C28 C1 C2 C3 -179.2(4)
C28 C1 C6 C5 -179.3(4)
C28 C1 C6 O6 0.6(7)
C28 C24 C25 C26 178.2(4)
C28 C24 C25 O25 -4.6(6)
C31 C7 C8 C9 -52.3(5)
C31 C7 C8 C13 128.5(4)
C33 C14 C15 C16 -32.8(6)
C33 C14 C15 C20 147.9(5)
C35 C21 C22 C23 -51.8(5)
C35 C21 C22 C27 127.8(5)
C37 C5 C6 C1 -179.7(5)
C37 C5 C6 O6 0.4(7)
C38 C12 C13 C8 -173.5(4)
C38 C12 C13 O13 2.1(6)
C39 C19 C20 C15 -178.1(5)
C39 C19 C20 O20 0.0(8)
C40 C26 C27 C22 -175.3(5)
C40 C26 C27 O27 -1.6(7)
O4 C4 C5 C6 -179.9(4)
O4 C4 C5 C37 -1.8(7)
O11 C11 C12 C13 -178.7(4)
O11 C11 C12 C38 -1.8(6)
O18 C18 C19 C20 178.8(5)
O18 C18 C19 C39 -0.6(7)
O25 C25 C26 C27 -177.8(4)
O25 C25 C26 C40 -1.0(7)
C2B C3B C4B C5B 0.0
C3B C2B N2B C6B 0.0
C3B C2B N2B O2B 178.0(11)
C3B C4B C5B C6B 0.0
C4B C5B C6B N2B 0.0
C5B C6B N2B C2B 0.0
C5B C6B N2B O2B -178.0(10)
N2B C2B C3B C4B 0.0
N2B C2B C3B C7B 176(2)
C7B C3B C4B C5B -175(3)
C2A C3A C4A C5A -1.7(10)
C3A C2A N1A C6A 3.0(11)
C3A C2A N1A O1A 179.0(6)
C3A C4A C5A C6A 2.9(11)
C4A C5A C6A N1A -1.1(13)
C5A C6A N1A C2A -1.8(11)
C5A C6A N1A O1A -177.7(7)
C7A C3A C4A C5A 177.8(8)
N1A C2A C3A C4A -1.1(11)
N1A C2A C3A C7A 179.3(8)
C7C C3C C4C C5C 179.5(16)
N2C C2C C3C C7C -179.5(18)
N2C C2C C3C C4C 0.0
C2C N2C C6C C5C 0.0
C2C C3C C4C C5C 0.0
C3C C4C C5C C6C 0.0
C4C C5C C6C N2C 0.0
C6C N2C C2C C3C 0.0
O2C N2C C2C C3C -177.9(11)
O2C N2C C6C C5C 177.9(11)
